data_4122920
loop_
_publ_author_name
'Han, Ying-Feng'
'Zhang, Long'
'Weng, Lin-Hong'
'Jin, Guo-Xin'

_publ_section_title
;
 H2-Initiated Reversible Switching between Two-Dimensional Metallacycles
 and Three-Dimensional Cylinders.
;
_journal_issue 41
_journal_name_full 'Journal of the American Chemical Society'
_journal_page_first 14608
_journal_paper_doi 10.1021/ja508543y
_journal_volume 136
_journal_year 2014
_chemical_formula_sum 'C21 H33 F3 Ir2 O3 S'
_chemical_formula_weight 806.93
_chemical_name_systematic
; 
 ? 
;
_space_group_crystal_system monoclinic
_space_group_IT_number 11
_space_group_name_Hall '-P 2yb'
_space_group_name_H-M_alt 'P 1 21/m 1'
_symmetry_space_group_name_Hall '-P 2yb'
_symmetry_space_group_name_H-M 'P 1 21/m 1'
_atom_sites_solution_hydrogens mixed
_audit_creation_method SHELXL-2013
_cell_angle_alpha 90
_cell_angle_beta 91.170(2)
_cell_angle_gamma 90
_cell_formula_units_Z 2
_cell_length_a 7.4415(11)
_cell_length_b 12.3336(19)
_cell_length_c 13.172(2)
_cell_measurement_reflns_used 4682
_cell_measurement_temperature 173(2)
_cell_measurement_theta_max 27.66
_cell_measurement_theta_min 2.74
_cell_volume 1208.7(3)
_computing_cell_refinement 'Bruker SAINT'
_computing_data_collection 'Bruker APEX2'
_computing_data_reduction 'Bruker SAINT'
_computing_molecular_graphics 'Bruker SHELXTL'
_computing_publication_material 'Bruker SHELXTL'
_computing_structure_refinement 'SHELXL-2013 (Sheldrick, 2013)'
_computing_structure_solution 'SHELXS-97 (Sheldrick, 2008)'
_diffrn_ambient_temperature 173(2)
_diffrn_measured_fraction_theta_full 0.990
_diffrn_measured_fraction_theta_max 0.990
_diffrn_measurement_device_type 'Bruker APEX-II CCD'
_diffrn_measurement_method '\f and \w scans'
_diffrn_radiation_type MoK\a
_diffrn_radiation_wavelength 0.71073
_diffrn_reflns_av_R_equivalents 0.0237
_diffrn_reflns_av_unetI/netI 0.0266
_diffrn_reflns_Laue_measured_fraction_full 0.990
_diffrn_reflns_Laue_measured_fraction_max 0.990
_diffrn_reflns_limit_h_max 9
_diffrn_reflns_limit_h_min -9
_diffrn_reflns_limit_k_max 15
_diffrn_reflns_limit_k_min -16
_diffrn_reflns_limit_l_max 17
_diffrn_reflns_limit_l_min -15
_diffrn_reflns_number 8951
_diffrn_reflns_point_group_measured_fraction_full 0.990
_diffrn_reflns_point_group_measured_fraction_max 0.990
_diffrn_reflns_theta_full 25.242
_diffrn_reflns_theta_max 27.687
_diffrn_reflns_theta_min 1.546
_exptl_absorpt_coefficient_mu 11.127
_exptl_absorpt_correction_T_max 0.746
_exptl_absorpt_correction_T_min 0.501
_exptl_absorpt_correction_type multi-scan
_exptl_absorpt_process_details sadabs
_exptl_crystal_colour yellow
_exptl_crystal_density_diffrn 2.217
_exptl_crystal_description block
_exptl_crystal_F_000 760
_exptl_crystal_size_max 0.100
_exptl_crystal_size_mid 0.080
_exptl_crystal_size_min 0.060
_refine_diff_density_max 0.656
_refine_diff_density_min -0.812
_refine_diff_density_rms 0.123
_refine_ls_extinction_method none
_refine_ls_goodness_of_fit_ref 1.085
_refine_ls_hydrogen_treatment mixed
_refine_ls_matrix_type full
_refine_ls_number_parameters 164
_refine_ls_number_reflns 2937
_refine_ls_number_restraints 4
_refine_ls_restrained_S_all 1.085
_refine_ls_R_factor_all 0.0245
_refine_ls_R_factor_gt 0.0167
_refine_ls_shift/su_max 0.001
_refine_ls_shift/su_mean 0.000
_refine_ls_structure_factor_coef Fsqd
_refine_ls_weighting_details
; 
 w=1/[\s^2^(Fo^2^)+(0.0157P)^2^+0.0346P] 
 where P=(Fo^2^+2Fc^2^)/3 
;
_refine_ls_weighting_scheme calc
_refine_ls_wR_factor_gt 0.0372
_refine_ls_wR_factor_ref 0.0393
_reflns_Friedel_coverage 0.000
_reflns_number_gt 2456
_reflns_number_total 2937
_reflns_threshold_expression 'I > 2\s(I)'
_cod_data_source_file ja508543y_si_001.cif
_cod_data_source_block 9(OTf)
_cod_database_code 4122920
_shelx_space_group_comment
; 
The symmetry employed for this shelxl refinement is uniquely defined 
by the following loop, which should always be used as a source of 
symmetry information in preference to the above space-group names. 
They are only intended as comments. 
;
_shelx_estimated_absorpt_t_min 0.402
_shelx_estimated_absorpt_t_max 0.555
_shelxl_version_number 2013-2

loop_
_space_group_symop_operation_xyz
'x, y, z'
'-x, y+1/2, -z'
'-x, -y, -z'
'x, -y-1/2, z'

loop_
_atom_site_label
_atom_site_type_symbol
_atom_site_fract_x
_atom_site_fract_y
_atom_site_fract_z
_atom_site_U_iso_or_equiv
_atom_site_adp_type
_atom_site_occupancy
_atom_site_site_symmetry_order
_atom_site_calc_flag
_atom_site_refinement_flags_posn
_atom_site_refinement_flags_adp
_atom_site_refinement_flags_occupancy
Ir1 Ir 0.62524(2) 0.2500 0.21796(2) 0.01524(5) Uani 1 2 d DS T P
Ir2 Ir 0.46716(2) 0.2500 0.05129(2) 0.01392(5) Uani 1 2 d DS T P
H1 H 0.499(6) 0.176(3) 0.146(3) 0.052(13) Uiso 1 1 d D . .
H2 H 0.679(10) 0.2500 0.092(5) 0.14(4) Uiso 1 2 d DS . P
S1 S 0.09128(17) 0.2500 0.70959(9) 0.0223(3) Uani 1 2 d S T P
O1 O 0.0331(4) 0.1521(2) 0.7580(2) 0.0381(7) Uani 1 1 d . . .
O2 O 0.2739(5) 0.2500 0.6766(3) 0.0426(11) Uani 1 2 d S T P
F1 F -0.0015(4) 0.1632(3) 0.5352(2) 0.0743(10) Uani 1 1 d . . .
F2 F -0.2136(5) 0.2500 0.6050(3) 0.0633(12) Uani 1 2 d S T P
C1 C 0.5909(7) 0.2500 0.3824(3) 0.0244(11) Uani 1 2 d S T P
C2 C 0.6923(5) 0.1563(3) 0.3539(2) 0.0235(8) Uani 1 1 d . . .
C3 C 0.8573(5) 0.1911(3) 0.3085(2) 0.0201(7) Uani 1 1 d . . .
C4 C 0.4220(7) 0.2500 0.4390(4) 0.0402(15) Uani 1 2 d S T P
H4A H 0.3618 0.1798 0.4304 0.060 Uiso 0.5 1 calc R U P
H4B H 0.3432 0.3078 0.4130 0.060 Uiso 0.5 1 calc R U P
H4C H 0.4486 0.2624 0.5113 0.060 Uiso 0.5 1 calc R U P
C5 C 0.6450(6) 0.0406(3) 0.3746(3) 0.0374(10) Uani 1 1 d . . .
H5A H 0.6999 -0.0062 0.3237 0.056 Uiso 1 1 calc R U .
H5B H 0.5141 0.0319 0.3714 0.056 Uiso 1 1 calc R U .
H5C H 0.6901 0.0202 0.4424 0.056 Uiso 1 1 calc R U .
C6 C 1.0095(5) 0.1206(3) 0.2777(3) 0.0291(8) Uani 1 1 d . . .
H6A H 1.0791 0.0983 0.3381 0.044 Uiso 1 1 calc R U .
H6B H 1.0873 0.1609 0.2318 0.044 Uiso 1 1 calc R U .
H6C H 0.9622 0.0561 0.2427 0.044 Uiso 1 1 calc R U .
C7 C 0.4643(4) 0.1913(3) -0.1070(2) 0.0178(7) Uani 1 1 d . . .
C8 C 0.3045(4) 0.1562(3) -0.0572(2) 0.0188(7) Uani 1 1 d . . .
C9 C 0.2058(6) 0.2500 -0.0272(3) 0.0189(10) Uani 1 2 d S T P
C10 C 0.5966(5) 0.1230(3) -0.1617(3) 0.0268(8) Uani 1 1 d . . .
H10A H 0.5850 0.0473 -0.1400 0.040 Uiso 1 1 calc R U .
H10B H 0.7186 0.1487 -0.1460 0.040 Uiso 1 1 calc R U .
H10C H 0.5730 0.1280 -0.2350 0.040 Uiso 1 1 calc R U .
C11 C 0.2424(5) 0.0421(3) -0.0471(3) 0.0284(8) Uani 1 1 d . . .
H11A H 0.1839 0.0329 0.0184 0.043 Uiso 1 1 calc R U .
H11B H 0.3457 -0.0069 -0.0506 0.043 Uiso 1 1 calc R U .
H11C H 0.1565 0.0252 -0.1022 0.043 Uiso 1 1 calc R U .
C12 C 0.0214(6) 0.2500 0.0146(4) 0.0262(11) Uani 1 2 d S T P
H12A H 0.0154 0.3024 0.0703 0.039 Uiso 0.5 1 calc R U P
H12B H -0.0071 0.1774 0.0399 0.039 Uiso 0.5 1 calc R U P
H12C H -0.0655 0.2702 -0.0391 0.039 Uiso 0.5 1 calc R U P
C13 C -0.0397(8) 0.2500 0.5913(5) 0.0417(16) Uani 1 2 d S T P

loop_
_atom_site_aniso_label
_atom_site_aniso_U_11
_atom_site_aniso_U_22
_atom_site_aniso_U_33
_atom_site_aniso_U_23
_atom_site_aniso_U_13
_atom_site_aniso_U_12
Ir1 0.01417(10) 0.02157(10) 0.00986(9) 0.000 -0.00275(7) 0.000
Ir2 0.01201(9) 0.01957(9) 0.01008(9) 0.000 -0.00209(6) 0.000
S1 0.0225(6) 0.0315(7) 0.0127(6) 0.000 -0.0039(5) 0.000
O1 0.0483(18) 0.0334(15) 0.0322(16) 0.0067(12) -0.0094(14) -0.0077(13)
O2 0.023(2) 0.077(3) 0.028(2) 0.000 -0.0011(17) 0.000
F1 0.073(2) 0.115(3) 0.0342(16) -0.0389(17) -0.0195(15) 0.0085(19)
F2 0.028(2) 0.122(4) 0.040(2) 0.000 -0.0102(17) 0.000
C1 0.027(3) 0.040(3) 0.007(2) 0.000 -0.0047(19) 0.000
C2 0.0276(19) 0.0304(19) 0.0123(16) 0.0046(14) -0.0066(14) 0.0006(15)
C3 0.0214(17) 0.0279(18) 0.0105(15) 0.0010(13) -0.0091(12) 0.0003(14)
C4 0.028(3) 0.074(4) 0.019(3) 0.000 0.005(2) 0.000
C5 0.047(3) 0.038(2) 0.026(2) 0.0098(17) -0.0093(19) -0.014(2)
C6 0.026(2) 0.032(2) 0.028(2) -0.0054(16) -0.0096(16) 0.0056(16)
C7 0.0190(17) 0.0264(18) 0.0078(14) -0.0002(12) -0.0034(12) -0.0006(13)
C8 0.0166(16) 0.0245(17) 0.0151(16) -0.0019(13) -0.0061(13) -0.0024(13)
C9 0.014(2) 0.028(3) 0.015(2) 0.000 -0.0033(18) 0.000
C10 0.0230(19) 0.037(2) 0.0206(18) -0.0051(15) -0.0011(15) 0.0068(16)
C11 0.032(2) 0.0265(19) 0.0266(19) 0.0033(15) -0.0104(16) -0.0057(16)
C12 0.015(2) 0.045(3) 0.019(2) 0.000 -0.0019(19) 0.000
C13 0.027(3) 0.074(5) 0.024(3) 0.000 -0.009(2) 0.000

loop_
_atom_type_symbol
_atom_type_description
_atom_type_scat_dispersion_real
_atom_type_scat_dispersion_imag
_atom_type_scat_source
C C 0.0033 0.0016 'International Tables Vol C Tables 4.2.6.8 and 6.1.1.4'
H H 0.0000 0.0000 'International Tables Vol C Tables 4.2.6.8 and 6.1.1.4'
O O 0.0106 0.0060 'International Tables Vol C Tables 4.2.6.8 and 6.1.1.4'
F F 0.0171 0.0103 'International Tables Vol C Tables 4.2.6.8 and 6.1.1.4'
S S 0.1246 0.1234 'International Tables Vol C Tables 4.2.6.8 and 6.1.1.4'
Ir Ir -1.4442 7.9887 'International Tables Vol C Tables 4.2.6.8 and 6.1.1.4'

loop_
_geom_angle_atom_site_label_1
_geom_angle_atom_site_label_2
_geom_angle_atom_site_label_3
_geom_angle
_geom_angle_site_symmetry_1
_geom_angle_site_symmetry_3
C2 Ir1 C2 64.05(19) 4_565 .
C2 Ir1 C1 38.36(12) 4_565 .
C2 Ir1 C1 38.36(11) . .
C2 Ir1 C3 64.30(13) 4_565 .
C2 Ir1 C3 38.41(13) . .
C1 Ir1 C3 64.49(15) . .
C2 Ir1 C3 38.41(13) 4_565 4_565
C2 Ir1 C3 64.30(13) . 4_565
C1 Ir1 C3 64.49(15) . 4_565
C3 Ir1 C3 38.52(17) . 4_565
C2 Ir1 Ir2 145.77(9) 4_565 .
C2 Ir1 Ir2 145.77(9) . .
C1 Ir1 Ir2 144.85(14) . .
C3 Ir1 Ir2 146.70(9) . .
C3 Ir1 Ir2 146.70(9) 4_565 .
C2 Ir1 H1 155.3(15) 4_565 .
C2 Ir1 H1 107.8(14) . .
C1 Ir1 H1 120.5(15) . .
C3 Ir1 H1 125.1(15) . .
C3 Ir1 H1 161.8(15) 4_565 .
Ir2 Ir1 H1 38.0(14) . .
C2 Ir1 H2 137.8(15) 4_565 .
C2 Ir1 H2 137.8(15) . .
C1 Ir1 H2 173(2) . .
C3 Ir1 H2 109(2) . .
C3 Ir1 H2 109(2) 4_565 .
Ir2 Ir1 H2 42(2) . .
H1 Ir1 H2 65(2) . .
C9 Ir2 C8 38.23(11) . 4_565
C9 Ir2 C8 38.23(11) . .
C8 Ir2 C8 63.96(17) 4_565 .
C9 Ir2 C7 63.98(14) . .
C8 Ir2 C7 63.99(12) 4_565 .
C8 Ir2 C7 38.16(12) . .
C9 Ir2 C7 63.99(14) . 4_565
C8 Ir2 C7 38.16(12) 4_565 4_565
C8 Ir2 C7 63.99(12) . 4_565
C7 Ir2 C7 38.33(17) . 4_565
C9 Ir2 Ir1 145.52(12) . .
C8 Ir2 Ir1 145.97(9) 4_565 .
C8 Ir2 Ir1 145.97(9) . .
C7 Ir2 Ir1 146.63(8) . .
C7 Ir2 Ir1 146.63(8) 4_565 .
C9 Ir2 H1 119.9(15) . .
C8 Ir2 H1 155.1(16) 4_565 .
C8 Ir2 H1 106.6(15) . .
C7 Ir2 H1 124.1(15) . .
C7 Ir2 H1 161.0(16) 4_565 .
Ir1 Ir2 H1 39.4(15) . .
C9 Ir2 H2 171(3) . .
C8 Ir2 H2 136.3(16) 4_565 .
C8 Ir2 H2 136.3(16) . .
C7 Ir2 H2 107(2) . .
C7 Ir2 H2 107(2) 4_565 .
Ir1 Ir2 H2 44(3) . .
H1 Ir2 H2 67(2) . .
O2 S1 O1 115.48(15) . 4_565
O2 S1 O1 115.48(15) . .
O1 S1 O1 114.4(3) 4_565 .
O2 S1 C13 103.6(3) . .
O1 S1 C13 102.63(16) 4_565 .
O1 S1 C13 102.62(16) . .
C2 C1 C2 107.4(4) . 4_565
C2 C1 C4 126.2(2) . .
C2 C1 C4 126.2(2) 4_565 .
C2 C1 Ir1 70.6(2) . .
C2 C1 Ir1 70.6(2) 4_565 .
C4 C1 Ir1 128.3(4) . .
C1 C2 C3 108.9(3) . .
C1 C2 C5 126.5(3) . .
C3 C2 C5 124.4(3) . .
C1 C2 Ir1 71.0(2) . .
C3 C2 Ir1 71.60(18) . .
C5 C2 Ir1 127.2(2) . .
C2 C3 C3 107.3(2) . 4_565
C2 C3 C6 126.7(3) . .
C3 C3 C6 125.7(2) 4_565 .
C2 C3 Ir1 69.99(18) . .
C3 C3 Ir1 70.74(9) 4_565 .
C6 C3 Ir1 129.5(2) . .
C1 C4 H4A 109.5 . .
C1 C4 H4B 109.5 . .
H4A C4 H4B 109.5 . .
C1 C4 H4C 109.5 . .
H4A C4 H4C 109.5 . .
H4B C4 H4C 109.5 . .
C2 C5 H5A 109.5 . .
C2 C5 H5B 109.5 . .
H5A C5 H5B 109.5 . .
C2 C5 H5C 109.5 . .
H5A C5 H5C 109.5 . .
H5B C5 H5C 109.5 . .
C3 C6 H6A 109.5 . .
C3 C6 H6B 109.5 . .
H6A C6 H6B 109.5 . .
C3 C6 H6C 109.5 . .
H6A C6 H6C 109.5 . .
H6B C6 H6C 109.5 . .
C8 C7 C7 107.55(19) . 4_565
C8 C7 C10 127.6(3) . .
C7 C7 C10 124.4(2) 4_565 .
C8 C7 Ir2 70.12(18) . .
C7 C7 Ir2 70.84(9) 4_565 .
C10 C7 Ir2 130.4(2) . .
C9 C8 C7 108.5(3) . .
C9 C8 C11 125.3(3) . .
C7 C8 C11 126.0(3) . .
C9 C8 Ir2 70.8(2) . .
C7 C8 Ir2 71.72(18) . .
C11 C8 Ir2 127.7(2) . .
C8 C9 C8 108.0(4) 4_565 .
C8 C9 C12 125.8(2) 4_565 .
C8 C9 C12 125.8(2) . .
C8 C9 Ir2 71.0(2) 4_565 .
C8 C9 Ir2 71.0(2) . .
C12 C9 Ir2 130.1(3) . .
C7 C10 H10A 109.5 . .
C7 C10 H10B 109.5 . .
H10A C10 H10B 109.5 . .
C7 C10 H10C 109.5 . .
H10A C10 H10C 109.5 . .
H10B C10 H10C 109.5 . .
C8 C11 H11A 109.5 . .
C8 C11 H11B 109.5 . .
H11A C11 H11B 109.5 . .
C8 C11 H11C 109.5 . .
H11A C11 H11C 109.5 . .
H11B C11 H11C 109.5 . .
C9 C12 H12A 109.5 . .
C9 C12 H12B 109.5 . .
H12A C12 H12B 109.5 . .
C9 C12 H12C 109.5 . .
H12A C12 H12C 109.5 . .
H12B C12 H12C 109.5 . .
F2 C13 F1 107.4(3) . .
F2 C13 F1 107.4(3) . 4_565
F1 C13 F1 106.7(5) . 4_565
F2 C13 S1 113.3(4) . .
F1 C13 S1 110.9(3) . .
F1 C13 S1 110.9(3) 4_565 .

loop_
_geom_bond_atom_site_label_1
_geom_bond_atom_site_label_2
_geom_bond_distance
_geom_bond_site_symmetry_2
Ir1 C2 2.180(3) 4_565
Ir1 C2 2.180(3) .
Ir1 C1 2.186(4) .
Ir1 C3 2.202(3) .
Ir1 C3 2.202(3) 4_565
Ir1 Ir2 2.4694(4) .
Ir1 H1 1.61(4) .
Ir1 H2 1.72(7) .
Ir2 C9 2.183(5) .
Ir2 C8 2.185(3) 4_565
Ir2 C8 2.185(3) .
Ir2 C7 2.207(3) .
Ir2 C7 2.207(3) 4_565
Ir2 H1 1.56(4) .
Ir2 H2 1.65(7) .
S1 O2 1.435(4) .
S1 O1 1.436(3) 4_565
S1 O1 1.436(3) .
S1 C13 1.821(6) .
F1 C13 1.335(4) .
F2 C13 1.310(7) .
C1 C2 1.435(5) .
C1 C2 1.435(5) 4_565
C1 C4 1.475(7) .
C2 C3 1.442(5) .
C2 C5 1.496(5) .
C3 C3 1.453(7) 4_565
C3 C6 1.492(5) .
C4 H4A 0.9800 .
C4 H4B 0.9800 .
C4 H4C 0.9800 .
C5 H5A 0.9800 .
C5 H5B 0.9800 .
C5 H5C 0.9800 .
C6 H6A 0.9800 .
C6 H6B 0.9800 .
C6 H6C 0.9800 .
C7 C8 1.436(5) .
C7 C7 1.449(7) 4_565
C7 C10 1.493(4) .
C8 C9 1.431(4) .
C8 C11 1.488(5) .
C9 C8 1.431(4) 4_565
C9 C12 1.489(6) .
C10 H10A 0.9800 .
C10 H10B 0.9800 .
C10 H10C 0.9800 .
C11 H11A 0.9800 .
C11 H11B 0.9800 .
C11 H11C 0.9800 .
C12 H12A 0.9800 .
C12 H12B 0.9800 .
C12 H12C 0.9800 .
C13 F1 1.335(4) 4_565

loop_
_geom_torsion_atom_site_label_1
_geom_torsion_atom_site_label_2
_geom_torsion_atom_site_label_3
_geom_torsion_atom_site_label_4
_geom_torsion
_geom_torsion_site_symmetry_1
_geom_torsion_site_symmetry_4
C2 C1 C2 C3 0.5(5) 4_565 .
C4 C1 C2 C3 -174.3(4) . .
Ir1 C1 C2 C3 61.9(2) . .
C2 C1 C2 C5 175.8(2) 4_565 .
C4 C1 C2 C5 1.0(7) . .
Ir1 C1 C2 C5 -122.8(4) . .
C2 C1 C2 Ir1 -61.4(3) 4_565 .
C4 C1 C2 Ir1 123.8(5) . .
C1 C2 C3 C3 -0.3(3) . 4_565
C5 C2 C3 C3 -175.8(3) . 4_565
Ir1 C2 C3 C3 61.21(9) . 4_565
C1 C2 C3 C6 173.5(3) . .
C5 C2 C3 C6 -1.9(5) . .
Ir1 C2 C3 C6 -125.0(3) . .
C1 C2 C3 Ir1 -61.5(3) . .
C5 C2 C3 Ir1 123.0(3) . .
C7 C7 C8 C9 0.3(3) 4_565 .
C10 C7 C8 C9 -172.2(3) . .
Ir2 C7 C8 C9 61.6(3) . .
C7 C7 C8 C11 175.0(3) 4_565 .
C10 C7 C8 C11 2.5(5) . .
Ir2 C7 C8 C11 -123.7(3) . .
C7 C7 C8 Ir2 -61.28(9) 4_565 .
C10 C7 C8 Ir2 126.2(3) . .
C7 C8 C9 C8 -0.6(5) . 4_565
C11 C8 C9 C8 -175.2(2) . 4_565
Ir2 C8 C9 C8 61.6(3) . 4_565
C7 C8 C9 C12 171.6(4) . .
C11 C8 C9 C12 -3.1(7) . .
Ir2 C8 C9 C12 -126.2(5) . .
C7 C8 C9 Ir2 -62.2(2) . .
C11 C8 C9 Ir2 123.1(3) . .
O2 S1 C13 F2 180.000(1) . .
O1 S1 C13 F2 -59.49(14) 4_565 .
O1 S1 C13 F2 59.49(14) . .
O2 S1 C13 F1 59.2(4) . .
O1 S1 C13 F1 179.7(3) 4_565 .
O1 S1 C13 F1 -61.3(4) . .
O2 S1 C13 F1 -59.2(4) . 4_565
O1 S1 C13 F1 61.3(4) 4_565 4_565
O1 S1 C13 F1 -179.7(3) . 4_565
